data_7208963
loop_
_publ_author_name
'Yan, Zhiqing'
'Bolokowicz, Andrew J.'
'Collett, Teage K.'
'Reeb, Sarah A.'
'Wiseman, Joshua D.'
'Wheeler, Kraig A.'

_publ_section_title
;
 Solid-state photodimerization reactions of racemic and homochiral
 phenylalanine sulfonamidecinnamic acids
;
_journal_issue 1
_journal_name_full CrystEngComm
_journal_page_first 27
_journal_paper_doi 10.1039/c2ce26307f
_journal_volume 15
_journal_year 2013
_chemical_formula_moiety 'C18 H17 N O6 S'
_chemical_formula_sum 'C18 H17 N O6 S'
_chemical_formula_weight 375.39
_chemical_name_systematic
;
?
;
_space_group_IT_number 14
_symmetry_cell_setting monoclinic
_symmetry_space_group_name_Hall '-P 2yn'
_symmetry_space_group_name_H-M 'P 1 21/n 1'
_atom_sites_solution_hydrogens geom
_atom_sites_solution_primary direct
_atom_sites_solution_secondary difmap
_audit_creation_method SHELXL-97
_cell_angle_alpha 90.00
_cell_angle_beta 104.857(4)
_cell_angle_gamma 90.00
_cell_formula_units_Z 4
_cell_length_a 15.3346(8)
_cell_length_b 7.2910(4)
_cell_length_c 16.1284(9)
_cell_measurement_reflns_used 7088
_cell_measurement_temperature 100(2)
_cell_measurement_theta_max 66.504
_cell_measurement_theta_min 3.437
_cell_volume 1742.94(17)
_computing_cell_refinement APEX2
_computing_data_reduction
;
SAINT (Bruker, 2008) and XPREP (Bruker, 2008)
;
_computing_molecular_graphics 'XSEED (Barbour, 2001)'
_computing_publication_material 'XSEED (Barbour, 2001)'
_computing_structure_refinement 'SHELXL-97 (Sheldrick, 2008)'
_computing_structure_solution 'SHELXS-97 (Sheldrick, 2008)'
_diffrn_ambient_temperature 100(2)
_diffrn_detector_area_resol_mean 8.33
_diffrn_measured_fraction_theta_full 0.952
_diffrn_measured_fraction_theta_max 0.952
_diffrn_measurement_device_type 'Bruker APEXII CCD'
_diffrn_measurement_method 'phi and omega scans'
_diffrn_radiation_monochromator graphite
_diffrn_radiation_source 'fine-focus sealed tube'
_diffrn_radiation_type CuK\a
_diffrn_radiation_wavelength 1.54178
_diffrn_reflns_av_R_equivalents 0.0704
_diffrn_reflns_av_sigmaI/netI 0.0483
_diffrn_reflns_limit_h_max 18
_diffrn_reflns_limit_h_min -17
_diffrn_reflns_limit_k_max 8
_diffrn_reflns_limit_k_min -8
_diffrn_reflns_limit_l_max 18
_diffrn_reflns_limit_l_min -19
_diffrn_reflns_number 10334
_diffrn_reflns_theta_full 67.67
_diffrn_reflns_theta_max 67.67
_diffrn_reflns_theta_min 3.55
_exptl_absorpt_coefficient_mu 1.973
_exptl_absorpt_correction_T_max 0.7228
_exptl_absorpt_correction_T_min 0.4517
_exptl_absorpt_correction_type multi-scan
_exptl_absorpt_process_details 'SADABS (Bruker, 2010)'
_exptl_crystal_colour colorless
_exptl_crystal_density_diffrn 1.431
_exptl_crystal_density_method 'not measured'
_exptl_crystal_description 'transparent lathe'
_exptl_crystal_F_000 784
_exptl_crystal_size_max 0.48
_exptl_crystal_size_mid 0.39
_exptl_crystal_size_min 0.18
_refine_diff_density_max 0.325
_refine_diff_density_min -0.185
_refine_diff_density_rms 0.061
_refine_ls_extinction_method none
_refine_ls_goodness_of_fit_ref 1.024
_refine_ls_hydrogen_treatment mixed
_refine_ls_matrix_type full
_refine_ls_number_parameters 303
_refine_ls_number_reflns 3003
_refine_ls_number_restraints 12
_refine_ls_restrained_S_all 1.022
_refine_ls_R_factor_all 0.1180
_refine_ls_R_factor_gt 0.0664
_refine_ls_shift/su_max 0.000
_refine_ls_shift/su_mean 0.000
_refine_ls_structure_factor_coef Fsqd
_refine_ls_weighting_details 'calc w=1/[\s^2^(Fo^2^)+(0.1125P)^2^+0.0693P] where P=(Fo^2^+2Fc^2^)/3'
_refine_ls_weighting_scheme calc
_refine_ls_wR_factor_gt 0.1650
_refine_ls_wR_factor_ref 0.2032
_reflns_number_gt 1693
_reflns_number_total 3003
_reflns_threshold_expression >2sigma(I)
_cod_data_source_file c2ce26307f.txt
_cod_data_source_block kaw128
_cod_original_cell_volume 1742.94(16)
_cod_original_sg_symbol_H-M 'P 21/n'
_cod_database_code 7208963

loop_
_symmetry_equiv_pos_as_xyz
'x, y, z'
'-x+1/2, y+1/2, -z+1/2'
'-x, -y, -z'
'x-1/2, -y-1/2, z-1/2'

loop_
_atom_site_label
_atom_site_type_symbol
_atom_site_fract_x
_atom_site_fract_y
_atom_site_fract_z
_atom_site_U_iso_or_equiv
_atom_site_adp_type
_atom_site_occupancy
_atom_site_symmetry_multiplicity
_atom_site_calc_flag
_atom_site_refinement_flags
_atom_site_disorder_assembly
_atom_site_disorder_group
S1 S 0.45699(7) 0.79046(17) 0.08862(7) 0.0716(4) Uani 1 1 d . A .
O1 O -0.1312(2) 0.7669(5) -0.0789(2) 0.0945(11) Uani 1 1 d D A .
O2 O -0.1336(2) 0.9440(6) -0.1912(2) 0.1006(12) Uani 1 1 d D A .
H2 H -0.1878 0.9597 -0.1908 0.121 Uiso 1 1 calc RD . .
O3 O 0.3091(2) 1.0379(7) 0.2337(2) 0.1038(13) Uani 1 1 d . . .
O4 O 0.3117(2) 1.1875(6) 0.1132(2) 0.1026(12) Uani 1 1 d D . .
H4 H 0.2564 1.1992 0.1098 0.123 Uiso 1 1 calc RD . .
O5 O 0.4825(2) 0.6700(5) 0.1587(2) 0.0849(10) Uani 1 1 d . . .
O6 O 0.4977(2) 0.7768(5) 0.0190(2) 0.0867(10) Uani 1 1 d . . .
N1 N 0.4777(2) 0.9976(6) 0.1248(2) 0.0727(10) Uani 1 1 d D . .
H1 H 0.469(3) 1.084(5) 0.090(2) 0.087 Uiso 1 1 d D . .
C1 C -0.0938(3) 0.8605(7) -0.1257(3) 0.0751(13) Uani 1 1 d . . .
C2 C 0.0069(4) 0.8480(10) -0.1085(4) 0.069(2) Uani 0.686(10) 1 d P A 1
H7 H 0.0347 0.8954 -0.1502 0.083 Uiso 0.686(10) 1 calc PR A 1
C3 C 0.0574(4) 0.7763(10) -0.0399(5) 0.0646(18) Uani 0.686(10) 1 d P A 1
H3 H 0.0270 0.7198 -0.0022 0.078 Uiso 0.686(10) 1 calc PR A 1
C4 C 0.1564(5) 0.7714(12) -0.0128(5) 0.063(2) Uani 0.686(10) 1 d PD A 1
C5 C 0.2106(6) 0.8532(12) -0.0597(6) 0.066(2) Uani 0.686(10) 1 d PD A 1
H5 H 0.1830 0.9123 -0.1124 0.080 Uiso 0.686(10) 1 calc PR A 1
C6 C 0.3042(7) 0.8501(17) -0.0310(8) 0.066(3) Uani 0.686(10) 1 d PD A 1
H6 H 0.3415 0.8981 -0.0646 0.079 Uiso 0.686(10) 1 calc PR A 1
C7 C 0.3396(3) 0.7747(7) 0.0477(3) 0.0721(12) Uani 1 1 d . . .
C8 C 0.2913(8) 0.688(3) 0.0932(9) 0.068(4) Uani 0.686(10) 1 d PD A 1
H8 H 0.3200 0.6309 0.1461 0.082 Uiso 0.686(10) 1 calc PR A 1
C9 C 0.1978(8) 0.6817(15) 0.0618(6) 0.063(3) Uani 0.686(10) 1 d PD A 1
H9 H 0.1626 0.6151 0.0921 0.075 Uiso 0.686(10) 1 calc PR A 1
C10 C 0.3483(3) 1.0968(8) 0.1791(3) 0.0783(13) Uani 1 1 d . . .
C11 C 0.4488(3) 1.0608(7) 0.1976(3) 0.0765(13) Uani 1 1 d . . .
H11 H 0.4649 0.9651 0.2434 0.092 Uiso 1 1 calc R . .
C12 C 0.4949(3) 1.2383(7) 0.2333(3) 0.0870(15) Uani 1 1 d . . .
H12A H 0.4649 1.2871 0.2762 0.104 Uiso 1 1 calc R . .
H12B H 0.4860 1.3288 0.1861 0.104 Uiso 1 1 calc R . .
C13 C 0.5956(3) 1.2214(7) 0.2752(3) 0.0730(12) Uani 1 1 d . . .
C14 C 0.6576(4) 1.2898(8) 0.2361(3) 0.0888(14) Uani 1 1 d . . .
H14 H 0.6374 1.3442 0.1810 0.107 Uiso 1 1 calc R . .
C15 C 0.7480(4) 1.2821(9) 0.2742(4) 0.1027(17) Uani 1 1 d . . .
H15 H 0.7900 1.3309 0.2458 0.123 Uiso 1 1 calc R . .
C16 C 0.7776(4) 1.2038(9) 0.3532(5) 0.1021(18) Uani 1 1 d . . .
H16 H 0.8405 1.1964 0.3796 0.123 Uiso 1 1 calc R . .
C17 C 0.7179(4) 1.1369(9) 0.3939(3) 0.1030(19) Uani 1 1 d . . .
H17 H 0.7388 1.0843 0.4494 0.124 Uiso 1 1 calc R . .
C18 C 0.6257(3) 1.1443(8) 0.3553(3) 0.0902(15) Uani 1 1 d . . .
H18 H 0.5839 1.0964 0.3841 0.108 Uiso 1 1 calc R . .
C2A C -0.0183(10) 0.967(3) -0.0697(11) 0.086(6) Uani 0.314(10) 1 d P . 2
H2A H 0.0216 1.0148 -0.1050 0.103 Uiso 0.314(10) 1 calc PR A 2
C3A C 0.0394(11) 0.871(3) 0.0100(12) 0.089(6) Uani 0.314(10) 1 d P . 2
H3A H 0.0090 0.7555 0.0210 0.106 Uiso 0.314(10) 1 calc PR A 2
C4A C 0.1418(13) 0.832(3) 0.0181(13) 0.080(6) Uani 0.314(10) 1 d PD A 2
C5A C 0.1910(13) 0.911(3) -0.0339(15) 0.084(7) Uani 0.314(10) 1 d PD A 2
H5A H 0.1603 0.9752 -0.0842 0.101 Uiso 0.314(10) 1 calc PR A 2
C6A C 0.2850(13) 0.898(4) -0.0132(16) 0.066(6) Uani 0.314(10) 1 d PD A 2
H6A H 0.3157 0.9784 -0.0424 0.079 Uiso 0.314(10) 1 calc PR A 2
C8A C 0.277(2) 0.691(6) 0.100(3) 0.102(16) Uani 0.314(10) 1 d PD A 2
H8A H 0.3041 0.6111 0.1453 0.123 Uiso 0.314(10) 1 calc PR A 2
C9A C 0.1844(19) 0.723(4) 0.0853(14) 0.078(8) Uani 0.314(10) 1 d PD A 2
H9A H 0.1516 0.6694 0.1218 0.094 Uiso 0.314(10) 1 calc PR A 2

loop_
_atom_site_aniso_label
_atom_site_aniso_U_11
_atom_site_aniso_U_22
_atom_site_aniso_U_33
_atom_site_aniso_U_23
_atom_site_aniso_U_13
_atom_site_aniso_U_12
S1 0.0633(6) 0.0718(7) 0.0763(7) 0.0112(6) 0.0117(5) 0.0005(6)
O1 0.0659(19) 0.109(3) 0.106(2) 0.017(2) 0.0160(18) 0.0018(19)
O2 0.0641(18) 0.149(4) 0.089(2) 0.018(2) 0.0201(17) 0.004(2)
O3 0.071(2) 0.162(4) 0.082(2) 0.009(2) 0.0240(17) 0.002(2)
O4 0.0605(18) 0.140(3) 0.105(2) 0.022(2) 0.0163(18) 0.014(2)
O5 0.0718(19) 0.085(2) 0.093(2) 0.0230(18) 0.0122(16) 0.0035(17)
O6 0.086(2) 0.091(3) 0.085(2) 0.0111(18) 0.0253(17) 0.0040(19)
N1 0.061(2) 0.076(3) 0.078(2) 0.0131(19) 0.0127(17) -0.0004(19)
C1 0.058(2) 0.090(4) 0.077(3) -0.001(2) 0.016(2) -0.005(2)
C2 0.055(3) 0.077(5) 0.079(4) 0.003(3) 0.024(3) 0.004(3)
C3 0.058(3) 0.061(4) 0.075(4) -0.003(3) 0.017(3) 0.002(3)
C4 0.053(4) 0.059(5) 0.072(5) -0.009(4) 0.008(3) 0.000(3)
C5 0.065(5) 0.067(6) 0.063(4) 0.010(4) 0.008(4) 0.005(4)
C6 0.067(5) 0.067(7) 0.068(5) 0.008(4) 0.023(4) 0.003(5)
C7 0.070(3) 0.074(3) 0.067(2) 0.012(2) 0.008(2) -0.011(2)
C8 0.055(5) 0.082(10) 0.062(6) 0.009(6) 0.005(4) 0.003(6)
C9 0.052(5) 0.070(6) 0.069(6) -0.001(4) 0.020(4) -0.008(4)
C10 0.058(2) 0.097(4) 0.075(3) 0.004(3) 0.010(2) 0.005(2)
C11 0.059(2) 0.097(4) 0.071(3) -0.003(2) 0.013(2) -0.004(2)
C12 0.068(3) 0.082(4) 0.102(3) -0.013(3) 0.006(2) 0.002(2)
C13 0.064(3) 0.069(3) 0.080(3) -0.010(2) 0.008(2) 0.001(2)
C14 0.088(4) 0.088(4) 0.087(3) -0.004(3) 0.017(3) -0.013(3)
C15 0.077(4) 0.097(4) 0.136(5) -0.009(4) 0.032(4) -0.020(3)
C16 0.059(3) 0.095(4) 0.138(5) -0.026(4) -0.001(3) 0.005(3)
C17 0.101(4) 0.109(5) 0.081(3) -0.005(3) -0.010(3) 0.019(4)
C18 0.083(3) 0.100(4) 0.089(3) -0.001(3) 0.023(3) -0.001(3)
C2A 0.059(8) 0.109(15) 0.091(10) 0.004(10) 0.023(8) 0.004(9)
C3A 0.065(9) 0.089(13) 0.099(13) 0.033(11) -0.002(9) -0.006(9)
C4A 0.077(12) 0.073(15) 0.078(13) 0.015(10) -0.001(9) -0.012(10)
C5A 0.072(12) 0.067(15) 0.103(17) 0.028(12) 0.004(10) 0.007(10)
C6A 0.056(11) 0.059(14) 0.082(15) 0.026(11) 0.014(9) 0.006(9)
C8A 0.11(3) 0.10(3) 0.10(2) 0.046(19) 0.029(18) -0.06(2)
C9A 0.073(14) 0.084(16) 0.073(14) -0.002(12) 0.010(10) -0.005(11)

loop_
_atom_type_symbol
_atom_type_description
_atom_type_scat_dispersion_real
_atom_type_scat_dispersion_imag
_atom_type_scat_source
C C 0.0181 0.0091 'International Tables Vol C Tables 4.2.6.8 and 6.1.1.4'
H H 0.0000 0.0000 'International Tables Vol C Tables 4.2.6.8 and 6.1.1.4'
N N 0.0311 0.0180 'International Tables Vol C Tables 4.2.6.8 and 6.1.1.4'
O O 0.0492 0.0322 'International Tables Vol C Tables 4.2.6.8 and 6.1.1.4'
S S 0.3331 0.5567 'International Tables Vol C Tables 4.2.6.8 and 6.1.1.4'

loop_
_geom_angle_atom_site_label_1
_geom_angle_atom_site_label_2
_geom_angle_atom_site_label_3
_geom_angle
_geom_angle_site_symmetry_1
_geom_angle_site_symmetry_3
O5 S1 O6 120.2(2) . .
O5 S1 N1 107.7(2) . .
O6 S1 N1 105.4(2) . .
O5 S1 C7 108.0(2) . .
O6 S1 C7 108.3(2) . .
N1 S1 C7 106.5(2) . .
C1 O1 H2 48.0 . .
C1 O2 H2 109.5 . .
C10 O4 H4 109.5 . .
C11 N1 S1 121.4(3) . .
C11 N1 H1 107(3) . .
S1 N1 H1 118(3) . .
O2 C1 O1 125.2(4) . .
O2 C1 C2A 113.5(8) . .
O1 C1 C2A 108.8(7) . .
O2 C1 C2 116.6(5) . .
O1 C1 C2 117.5(5) . .
C2A C1 C2 46.9(7) . .
C3 C2 C1 123.2(6) . .
C3 C2 H7 118.4 . .
C1 C2 H7 118.4 . .
C2 C3 C4 127.9(7) . .
C2 C3 H3 116.1 . .
C4 C3 H3 116.1 . .
C9 C4 C5 118.2(8) . .
C9 C4 C3 118.9(8) . .
C5 C4 C3 122.9(7) . .
C6 C5 C4 121.4(8) . .
C6 C5 H5 119.3 . .
C4 C5 H5 119.3 . .
C7 C6 C5 116.6(9) . .
C7 C6 H6 121.7 . .
C5 C6 H6 121.7 . .
C8 C7 C6 124.2(7) . .
C8 C7 S1 119.1(5) . .
C6 C7 S1 116.7(6) . .
C6A C7 S1 125.4(9) . .
C8A C7 S1 122.7(12) . .
C7 C8 C9 118.8(9) . .
C7 C8 H8 120.6 . .
C9 C8 H8 120.6 . .
C4 C9 C8 120.3(9) . .
C4 C9 H9 119.8 . .
C8 C9 H9 119.8 . .
O4 C10 O3 125.5(4) . .
O4 C10 C11 118.0(4) . .
O3 C10 C11 116.4(4) . .
N1 C11 C12 112.0(4) . .
N1 C11 C10 114.0(4) . .
C12 C11 C10 106.1(4) . .
N1 C11 H11 108.2 . .
C12 C11 H11 108.2 . .
C10 C11 H11 108.2 . .
C11 C12 C13 114.8(4) . .
C11 C12 H12A 108.6 . .
C13 C12 H12A 108.6 . .
C11 C12 H12B 108.6 . .
C13 C12 H12B 108.6 . .
H12A C12 H12B 107.5 . .
C14 C13 C18 118.5(5) . .
C14 C13 C12 120.9(5) . .
C18 C13 C12 120.6(5) . .
C13 C14 C15 121.6(5) . .
C13 C14 H14 119.2 . .
C15 C14 H14 119.2 . .
C16 C15 C14 119.6(5) . .
C16 C15 H15 120.2 . .
C14 C15 H15 120.2 . .
C17 C16 C15 120.1(5) . .
C17 C16 H16 120.0 . .
C15 C16 H16 120.0 . .
C16 C17 C18 120.4(5) . .
C16 C17 H17 119.8 . .
C18 C17 H17 119.8 . .
C13 C18 C17 119.7(5) . .
C13 C18 H18 120.2 . .
C17 C18 H18 120.2 . .
C1 C2A C3A 117.6(15) . .
C1 C2A H2A 109.3 . .
C3A C2A H2A 109.3 . .
C3A C2A H2A 109.3 3_575 .
C2A C3A C4A 120.2(15) . .
C4A C3A C2A 115.7(15) . 3_575
C2A C3A H3A 109.7 . .
C4A C3A H3A 109.7 . .
C2A C3A H3A 109.7 3_575 .
C9A C4A C5A 119.8(17) . .
C9A C4A C3A 115.8(17) . .
C5A C4A C3A 124.3(15) . .
C4A C5A C6A 120.9(17) . .
C4A C5A H5A 119.5 . .
C6A C5A H5A 119.5 . .
C5A C6A C7 126.4(18) . .
C5A C6A H6A 116.8 . .
C7 C6A H6A 116.8 . .
C9A C8A C7 126(2) . .
C9A C8A H8A 116.9 . .
C7 C8A H8A 116.9 . .
C4A C9A C8A 119(2) . .
C4A C9A H9A 120.5 . .
C8A C9A H9A 120.5 . .

loop_
_geom_bond_atom_site_label_1
_geom_bond_atom_site_label_2
_geom_bond_distance
_geom_bond_site_symmetry_2
S1 O5 1.406(3) .
S1 O6 1.421(3) .
S1 N1 1.621(4) .
S1 C7 1.755(5) .
O1 C1 1.260(5) .
O2 C1 1.236(6) .
O2 H2 0.8400 .
O3 C10 1.262(5) .
O4 C10 1.255(6) .
O4 H4 0.8400 .
N1 C11 1.432(6) .
N1 H1 0.838(19) .
C1 C2A 1.490(17) .
C1 C2 1.499(8) .
C2 C3 1.288(9) .
C2 H7 0.9500 .
C3 C4 1.468(10) .
C3 H3 0.9500 .
C4 C9 1.374(9) .
C4 C5 1.393(12) .
C5 C6 1.391(11) .
C5 H5 0.9500 .
C6 C7 1.363(13) .
C6 H6 0.9500 .
C7 C8 1.328(14) .
C7 C6A 1.43(2) .
C7 C8A 1.55(3) .
C8 C9 1.393(11) .
C8 H8 0.9500 .
C9 H9 0.9500 .
C10 C11 1.516(6) .
C11 C12 1.516(7) .
C11 H11 1.0000 .
C12 C13 1.524(6) .
C12 H12A 0.9900 .
C12 H12B 0.9900 .
C13 C14 1.363(7) .
C13 C18 1.375(7) .
C14 C15 1.366(8) .
C14 H14 0.9500 .
C15 C16 1.363(9) .
C15 H15 0.9500 .
C16 C17 1.349(8) .
C16 H16 0.9500 .
C17 C18 1.391(7) .
C17 H17 0.9500 .
C18 H18 0.9500 .
C2A C3A 1.53(2) .
C2A C3A 1.61(3) 3_575
C2A H2A 1.0000 .
C3A C4A 1.57(3) .
C3A C2A 1.61(3) 3_575
C3A H3A 1.0000 .
C4A C9A 1.369(15) .
C4A C5A 1.388(17) .
C5A C6A 1.397(16) .
C5A H5A 0.9500 .
C6A H6A 0.9500 .
C8A C9A 1.398(18) .
C8A H8A 0.9500 .
C9A H9A 0.9500 .

loop_
_geom_hbond_atom_site_label_D
_geom_hbond_atom_site_label_H
_geom_hbond_atom_site_label_A
_geom_hbond_distance_DH
_geom_hbond_distance_HA
_geom_hbond_distance_DA
_geom_hbond_angle_DHA
_geom_hbond_site_symmetry_A
O2 H2 O3 0.841(16) 1.777(15) 2.604(3) 167.1(16) 3_575
O4 H4 O1 0.817(17) 1.924(18) 2.701(3) 158(3) 3_575
N1 H1 O6 0.831(17) 2.19(2) 2.946(4) 152(3) 3_675

loop_
_geom_torsion_atom_site_label_1
_geom_torsion_atom_site_label_2
_geom_torsion_atom_site_label_3
_geom_torsion_atom_site_label_4
_geom_torsion
_geom_torsion_site_symmetry_1
_geom_torsion_site_symmetry_4
O5 S1 N1 C11 -48.7(4) . .
O6 S1 N1 C11 -178.2(3) . .
C7 S1 N1 C11 66.9(4) . .
H2 O1 C1 O2 -8.9 . .
H2 O1 C1 C2 -179.4 . .
O2 C1 C2 C3 175.1(6) . .
O1 C1 C2 C3 -13.6(10) . .
C2A C1 C2 C3 77.0(11) . .
C1 C2 C3 C4 -174.1(7) . .
C2 C3 C4 C9 -177.7(8) . .
C2 C3 C4 C5 2.0(12) . .
C9 C4 C5 C6 -2.0(13) . .
C3 C4 C5 C6 178.2(8) . .
C4 C5 C6 C7 -4.5(13) . .
C5 C6 C7 C8 7.7(16) . .
C5 C6 C7 S1 -174.0(6) . .
O5 S1 C7 C8 12.1(11) . .
O6 S1 C7 C8 143.8(10) . .
N1 S1 C7 C8 -103.3(10) . .
O5 S1 C7 C6 -166.2(6) . .
O6 S1 C7 C6 -34.5(7) . .
N1 S1 C7 C6 78.4(6) . .
O5 S1 C7 C6A 167.9(13) . .
O6 S1 C7 C6A -60.4(13) . .
N1 S1 C7 C6A 52.5(13) . .
O5 S1 C7 C8A 18(2) . .
O6 S1 C7 C8A 149(2) . .
N1 S1 C7 C8A -98(2) . .
C6 C7 C8 C9 -4(2) . .
C6A C7 C8 C9 19(2) . .
C8A C7 C8 C9 49(23) . .
S1 C7 C8 C9 177.7(11) . .
C5 C4 C9 C8 5.8(16) . .
C3 C4 C9 C8 -174.4(12) . .
C7 C8 C9 C4 -3(2) . .
S1 N1 C11 C12 165.7(3) . .
S1 N1 C11 C10 -73.8(5) . .
O4 C10 C11 N1 -47.0(7) . .
O3 C10 C11 N1 135.6(5) . .
O4 C10 C11 C12 76.7(6) . .
O3 C10 C11 C12 -100.7(6) . .
N1 C11 C12 C13 -68.4(5) . .
C10 C11 C12 C13 166.7(4) . .
C11 C12 C13 C14 107.4(6) . .
C11 C12 C13 C18 -75.6(6) . .
C18 C13 C14 C15 0.5(8) . .
C12 C13 C14 C15 177.5(5) . .
C13 C14 C15 C16 0.2(9) . .
C14 C15 C16 C17 -0.9(10) . .
C15 C16 C17 C18 1.0(10) . .
C14 C13 C18 C17 -0.4(8) . .
C12 C13 C18 C17 -177.4(5) . .
C16 C17 C18 C13 -0.4(9) . .
O2 C1 C2A C3A -176.0(13) . .
O1 C1 C2A C3A 39.7(17) . .
C2 C1 C2A C3A -70.8(15) . .
O2 C1 C2A C3A 76.8(14) . 3_575
O1 C1 C2A C3A -67.5(15) . 3_575
C2 C1 C2A C3A -178.0(19) . 3_575
C1 C2A C3A C4A 115.5(17) . .
C3A C2A C3A C4A -120(2) 3_575 .
C1 C2A C3A C2A -124.2(15) . 3_575
C3A C2A C3A C2A 0.000(1) 3_575 3_575
C2A C3A C4A C9A -171(2) . .
C2A C3A C4A C9A 82(2) 3_575 .
C2A C3A C4A C5A 14(3) . .
C2A C3A C4A C5A -93(3) 3_575 .
C9A C4A C5A C6A -7(4) . .
C3A C4A C5A C6A 168(2) . .
C4A C5A C6A C7 15(4) . .
C8 C7 C6A C5A -9(3) . .
C6 C7 C6A C5A 118(5) . .
C8A C7 C6A C5A -12(3) . .
S1 C7 C6A C5A -166.3(18) . .
C8 C7 C8A C9A -147(28) . .
C6 C7 C8A C9A -17(6) . .
C6A C7 C8A C9A 4(5) . .
S1 C7 C8A C9A 159(3) . .
C5A C4A C9A C8A -1(5) . .
C3A C4A C9A C8A -176(3) . .
